data_7122411
loop_
_publ_author_name
'Kintzel, Benjamin'
'B\"ohme, Michael'
'Liu, Junjie'
'Burkhardt, Anja'
'Mrozek, Jakub'
'Buchholz, Axel'
'Ardavan, Arzhang'
'Plass, Winfried'

_publ_section_title
;
 Molecular electronic spin qubits from a spin-frustrated trinuclear copper
 complex.
;
_journal_issue 92
_journal_name_full 'Chemical communications (Cambridge, England)'
_journal_page_first 12934
_journal_page_last 12937
_journal_paper_doi 10.1039/c8cc06741d
_journal_volume 54
_journal_year 2018
_chemical_formula_sum 'C54.5 H50 Cl1.5 Cu3 N12.5 O10'
_chemical_formula_weight 1283.86
_space_group_crystal_system trigonal
_space_group_IT_number 159
_space_group_name_Hall 'P 3 -2c'
_space_group_name_H-M_alt 'P 3 1 c'
_symmetry_space_group_name_Hall 'P 3 -2c'
_symmetry_space_group_name_H-M 'P 3 1 c'
_atom_sites_solution_hydrogens mixed
_audit_creation_method SHELXL-2018/3
_audit_update_record
;
2018-08-18 deposited with the CCDC.
2018-10-01 downloaded from the CCDC.
;
_cell_angle_alpha 90
_cell_angle_beta 90
_cell_angle_gamma 120
_cell_formula_units_Z 4
_cell_length_a 15.064(2)
_cell_length_b 15.064(2)
_cell_length_c 29.042(6)
_cell_measurement_reflns_used 9859
_cell_measurement_temperature 80(2)
_cell_measurement_theta_max 27.1
_cell_measurement_theta_min 1.49
_cell_volume 5707.4(16)
_computing_cell_refinement 'XDS v. 01 March 2015, built 20150215'
_computing_data_collection 'P11 beamline at PETRA III data collection GUI'
_computing_data_reduction 'XDS v. 01 March 2015, built 20150215'
_computing_structure_refinement 'SHELXL-2018/3 (Sheldrick, 2018)'
_computing_structure_solution 'SHELXS-97 (Sheldrick, 2008)'
_diffrn_ambient_temperature 80(2)
_diffrn_measured_fraction_theta_full 0.998
_diffrn_measured_fraction_theta_max 0.998
_diffrn_measurement_device_type 'Single axis goniostat with Pilatus 6M detector'
_diffrn_measurement_method '\f scans'
_diffrn_radiation_type synchrotron
_diffrn_radiation_wavelength 0.6199
_diffrn_reflns_av_R_equivalents 0.0380
_diffrn_reflns_av_unetI/netI 0.0209
_diffrn_reflns_Laue_measured_fraction_full 0.998
_diffrn_reflns_Laue_measured_fraction_max 0.998
_diffrn_reflns_limit_h_max 22
_diffrn_reflns_limit_h_min -22
_diffrn_reflns_limit_k_max 22
_diffrn_reflns_limit_k_min -22
_diffrn_reflns_limit_l_max 42
_diffrn_reflns_limit_l_min -40
_diffrn_reflns_number 113617
_diffrn_reflns_point_group_measured_fraction_full 0.994
_diffrn_reflns_point_group_measured_fraction_max 0.992
_diffrn_reflns_theta_full 26.000
_diffrn_reflns_theta_max 27.112
_diffrn_reflns_theta_min 1.492
_diffrn_source 'Monochromated X-rays on beamline P11, PETRA III'
_exptl_absorpt_coefficient_mu 0.862
_exptl_absorpt_correction_type none
_exptl_crystal_colour 'dark brown'
_exptl_crystal_density_diffrn 1.494
_exptl_crystal_description prism
_exptl_crystal_F_000 2628
_exptl_crystal_size_max 0.10
_exptl_crystal_size_mid 0.06
_exptl_crystal_size_min 0.06
_refine_diff_density_max 1.125
_refine_diff_density_min -1.821
_refine_diff_density_rms 0.099
_refine_ls_abs_structure_details
;
 Flack x determined using 5849 quotients [(I+)-(I-)]/[(I+)+(I-)]
 (Parsons, Flack and Wagner, Acta Cryst. B69 (2013) 249-259).
;
_refine_ls_abs_structure_Flack 0.056(3)
_refine_ls_extinction_method none
_refine_ls_goodness_of_fit_ref 1.070
_refine_ls_hydrogen_treatment mixed
_refine_ls_matrix_type full
_refine_ls_number_parameters 527
_refine_ls_number_reflns 12610
_refine_ls_number_restraints 7
_refine_ls_restrained_S_all 1.070
_refine_ls_R_factor_all 0.0392
_refine_ls_R_factor_gt 0.0383
_refine_ls_shift/su_max 0.000
_refine_ls_shift/su_mean 0.000
_refine_ls_structure_factor_coef Fsqd
_refine_ls_weighting_details 'w=1/[\s^2^(Fo^2^)+(0.0752P)^2^+3.0089P] where P=(Fo^2^+2Fc^2^)/3'
_refine_ls_weighting_scheme calc
_refine_ls_wR_factor_gt 0.1141
_refine_ls_wR_factor_ref 0.1152
_reflns_Friedel_coverage 0.985
_reflns_Friedel_fraction_full 0.990
_reflns_Friedel_fraction_max 0.986
_reflns_number_gt 12271
_reflns_number_total 12610
_reflns_threshold_expression 'I > 2\s(I)'
_cod_data_source_file c8cc06741d2.cif
_cod_data_source_block Cu3py
_cod_depositor_comments 'Adding full bibliography for 7122411.cif.'
_cod_original_cell_volume 5707(2)
_cod_original_formula_sum 'C54.50 H50 Cl1.50 Cu3 N12.50 O10'
_cod_database_code 7122411
_shelx_shelxl_version_number 2018/3
_shelx_space_group_comment
;
The symmetry employed for this shelxl refinement is uniquely defined
by the following loop, which should always be used as a source of
symmetry information in preference to the above space-group names.
They are only intended as comments.
;

loop_
_space_group_symop_operation_xyz
'x, y, z'
'-y, x-y, z'
'-x+y, -x, z'
'y, x, z+1/2'
'x-y, -y, z+1/2'
'-x, -x+y, z+1/2'

loop_
_atom_site_label
_atom_site_type_symbol
_atom_site_fract_x
_atom_site_fract_y
_atom_site_fract_z
_atom_site_U_iso_or_equiv
_atom_site_adp_type
_atom_site_occupancy
_atom_site_site_symmetry_order
_atom_site_calc_flag
_atom_site_refinement_flags_posn
_atom_site_refinement_flags_adp
_atom_site_refinement_flags_occupancy
_atom_site_disorder_assembly
_atom_site_disorder_group
Cu1 Cu 0.21430(2) 0.10750(3) 0.11941(2) 0.01756(9) Uani 1 1 d . . . . .
O11 O 0.33460(19) 0.23941(18) 0.11769(10) 0.0232(5) Uani 1 1 d . . . . .
N11 N 0.01852(19) 0.09741(19) 0.11766(10) 0.0179(4) Uani 1 1 d . . . . .
N12 N 0.12270(19) 0.1671(2) 0.11877(9) 0.0171(4) Uani 1 1 d . . . . .
N13 N 0.2658(2) 0.0681(2) 0.18250(10) 0.0217(5) Uani 1 1 d . . . . .
N14 N 0.2824(2) 0.0595(2) 0.06807(10) 0.0217(5) Uani 1 1 d . . . . .
C11 C 0.000000 0.000000 0.11722(19) 0.0166(8) Uani 1 3 d S T P . .
C12 C 0.1515(2) 0.2638(2) 0.12067(12) 0.0200(6) Uani 1 1 d . . . . .
H12 H 0.099694 0.282241 0.120243 0.024 Uiso 1 1 calc R U . . .
C13 C 0.2567(2) 0.3451(2) 0.12338(12) 0.0212(6) Uani 1 1 d . . . . .
C14 C 0.2734(3) 0.4456(3) 0.1283(2) 0.0393(10) Uani 1 1 d . . . . .
H14 H 0.216187 0.456058 0.128696 0.047 Uiso 1 1 calc R U . . .
C15 C 0.3713(3) 0.5293(3) 0.1324(2) 0.0502(14) Uani 1 1 d . . . . .
H15 H 0.381266 0.596490 0.135618 0.060 Uiso 1 1 calc R U . . .
C16 C 0.4552(3) 0.5135(3) 0.13192(17) 0.0334(8) Uani 1 1 d . . . . .
H16 H 0.522584 0.570337 0.135159 0.040 Uiso 1 1 calc R U . . .
C17 C 0.4412(2) 0.4165(2) 0.12676(13) 0.0242(6) Uani 1 1 d . . . . .
H17 H 0.499526 0.407851 0.126093 0.029 Uiso 1 1 calc R U . . .
C18 C 0.3422(2) 0.3292(2) 0.12242(12) 0.0199(6) Uani 1 1 d . . . . .
C19 C 0.3661(3) 0.1198(3) 0.19258(12) 0.0262(6) Uani 1 1 d . . . . .
H19 H 0.410729 0.175077 0.173172 0.031 Uiso 1 1 calc R U . . .
C110 C 0.4076(3) 0.0963(4) 0.23004(13) 0.0337(8) Uani 1 1 d . . . . .
H110 H 0.479175 0.133826 0.236064 0.040 Uiso 1 1 calc R U . . .
C111 C 0.3413(4) 0.0160(4) 0.25859(16) 0.0422(11) Uani 1 1 d . . . . .
H111 H 0.367194 -0.003122 0.284219 0.051 Uiso 1 1 calc R U . . .
C112 C 0.2367(4) -0.0359(4) 0.24924(16) 0.0436(10) Uani 1 1 d . . . . .
H112 H 0.190077 -0.089928 0.268651 0.052 Uiso 1 1 calc R U . . .
C113 C 0.2021(3) -0.0072(3) 0.21115(13) 0.0308(7) Uani 1 1 d . . . . .
H113 H 0.130611 -0.042002 0.204942 0.037 Uiso 1 1 calc R U . . .
C114 C 0.3826(3) 0.0920(5) 0.06834(15) 0.0432(11) Uani 1 1 d . . . . .
H114 H 0.423679 0.135613 0.092544 0.052 Uiso 1 1 calc R U . . .
C115 C 0.4290(5) 0.0639(7) 0.03426(19) 0.0621(19) Uani 1 1 d . . . . .
H115 H 0.499783 0.084920 0.036081 0.075 Uiso 1 1 calc R U . . .
C116 C 0.3706(5) 0.0053(5) -0.00202(15) 0.0449(11) Uani 1 1 d . . . . .
H116 H 0.401062 -0.012680 -0.026204 0.054 Uiso 1 1 calc R U . . .
C117 C 0.2696(4) -0.0264(4) -0.00301(14) 0.0392(9) Uani 1 1 d . . . . .
H117 H 0.228191 -0.066610 -0.027941 0.047 Uiso 1 1 calc R U . . .
C118 C 0.2269(3) 0.0006(3) 0.03307(14) 0.0325(8) Uani 1 1 d . . . . .
H118 H 0.155234 -0.023859 0.032719 0.039 Uiso 1 1 calc R U . . .
Cu2 Cu 0.45249(2) 0.22240(3) 0.38184(2) 0.01631(9) Uani 1 1 d . . . . .
O21 O 0.33465(18) 0.08973(18) 0.38613(10) 0.0225(4) Uani 1 1 d . . . . .
N21 N 0.64956(18) 0.23650(18) 0.38233(9) 0.0166(4) Uani 1 1 d . . . . .
N22 N 0.54601(19) 0.16491(19) 0.38081(8) 0.0152(4) Uani 1 1 d . . . . .
N23 N 0.3859(2) 0.2717(2) 0.43277(9) 0.0197(5) Uani 1 1 d . . . . .
N24 N 0.3983(2) 0.2559(2) 0.31839(9) 0.0205(5) Uani 1 1 d . . . . .
C21 C 0.666667 0.333333 0.38201(19) 0.0160(7) Uani 1 3 d S T P . .
C22 C 0.5192(2) 0.0690(2) 0.37756(10) 0.0161(5) Uani 1 1 d . . . . .
H22 H 0.571809 0.051727 0.376407 0.019 Uiso 1 1 calc R U . . .
C23 C 0.4142(2) -0.0132(2) 0.37557(11) 0.0182(5) Uani 1 1 d . . . . .
C24 C 0.3986(3) -0.1121(3) 0.3678(2) 0.0405(10) Uani 1 1 d . . . . .
H24 H 0.456447 -0.121088 0.365132 0.049 Uiso 1 1 calc R U . . .
C25 C 0.3010(3) -0.1971(3) 0.3640(3) 0.0597(19) Uani 1 1 d . . . . .
H25 H 0.291707 -0.263314 0.358425 0.072 Uiso 1 1 calc R U . . .
C26 C 0.2168(3) -0.1825(3) 0.3684(2) 0.0439(13) Uani 1 1 d . . . . .
H26 H 0.149496 -0.239831 0.366085 0.053 Uiso 1 1 calc R U . . .
C27 C 0.2293(2) -0.0870(3) 0.37607(14) 0.0238(6) Uani 1 1 d . . . . .
H27 H 0.170526 -0.079609 0.379206 0.029 Uiso 1 1 calc R U . . .
C28 C 0.3283(2) 0.0010(2) 0.37941(11) 0.0158(5) Uani 1 1 d . . . . .
C29 C 0.4420(3) 0.3258(3) 0.46907(13) 0.0323(8) Uani 1 1 d . . . . .
H29 H 0.513030 0.347582 0.469437 0.039 Uiso 1 1 calc R U . . .
C210 C 0.4012(4) 0.3513(4) 0.50586(16) 0.0471(12) Uani 1 1 d . . . . .
H210 H 0.443135 0.388402 0.531258 0.056 Uiso 1 1 calc R U . . .
C211 C 0.2986(4) 0.3222(5) 0.50523(17) 0.0490(12) Uani 1 1 d . . . . .
H211 H 0.269234 0.340658 0.529720 0.059 Uiso 1 1 calc R U . . .
C212 C 0.2386(4) 0.2650(4) 0.46793(15) 0.0396(9) Uani 1 1 d . . . . .
H212 H 0.167557 0.243002 0.466720 0.048 Uiso 1 1 calc R U . . .
C213 C 0.2852(3) 0.2411(3) 0.43281(13) 0.0286(7) Uani 1 1 d . . . . .
H213 H 0.244357 0.201326 0.407646 0.034 Uiso 1 1 calc R U . . .
C214 C 0.4599(3) 0.3284(3) 0.28833(12) 0.0263(6) Uani 1 1 d . . . . .
H214 H 0.531782 0.362997 0.293403 0.032 Uiso 1 1 calc R U . . .
C215 C 0.4225(4) 0.3549(4) 0.25000(14) 0.0381(9) Uani 1 1 d . . . . .
H215 H 0.468036 0.407753 0.229787 0.046 Uiso 1 1 calc R U . . .
C216 C 0.3184(4) 0.3034(5) 0.24187(15) 0.0439(11) Uani 1 1 d . . . . .
H216 H 0.290986 0.321605 0.216479 0.053 Uiso 1 1 calc R U . . .
C217 C 0.2545(3) 0.2250(4) 0.27112(15) 0.0372(9) Uani 1 1 d . . . . .
H217 H 0.182849 0.186631 0.265464 0.045 Uiso 1 1 calc R U . . .
C218 C 0.2968(3) 0.2032(3) 0.30899(12) 0.0253(6) Uani 1 1 d . . . . .
H218 H 0.252726 0.149233 0.329058 0.030 Uiso 1 1 calc R U . . .
Cl1 Cl 0.000000 0.000000 -0.0536(3) 0.1190(17) Uani 1 3 d S T P . .
O11P O 0.000000 0.000000 -0.0031(4) 0.085(3) Uani 1 3 d S T P . .
O12P O 0.0820(7) -0.0047(7) -0.0696(4) 0.121(3) Uani 1 1 d . . . . .
Cl2 Cl 0.000000 0.000000 0.31348(9) 0.0441(4) Uani 1 3 d S T P . .
O21P O 0.0626(6) -0.0386(6) 0.3297(2) 0.089(2) Uani 1 1 d . . . . .
O22P O 0.000000 0.000000 0.2641(3) 0.0530(16) Uani 1 3 d S T P . .
Cl3 Cl 0.666667 0.333333 0.18728(11) 0.0521(6) Uani 1 3 d S T P . .
O31P O 0.666667 0.333333 0.2402(4) 0.073(2) Uani 1 3 d S T P A .
O32P O 0.5892(7) 0.2371(5) 0.1614(5) 0.084(5) Uani 0.62(2) 1 d . . P A 1
O33P O 0.6406(8) 0.2337(6) 0.1789(3) 0.035(3) Uani 0.38(2) 1 d . . P A 2
O1W1 O 0.6738(15) 0.4194(18) 0.5227(6) 0.066(5) Uani 0.262(9) 1 d . U P B 3
O1W2 O 0.653(5) 0.340(6) 0.5289(10) 0.027(10) Uiso 0.072(9) 1 d . U P B 4
O2W1 O 0.7527(13) 0.4467(14) 0.0154(11) 0.064(9) Uani 0.194(12) 1 d . . P C 3
O2W2 O 0.7115(19) 0.4004(14) 0.0521(7) 0.036(7) Uani 0.139(12) 1 d . . P C 4
C1PY C 0.7701(14) 0.3805(15) 0.7485(5) 0.131(5) Uani 0.8333 1 d . . P D 1
H1PY H 0.842818 0.414942 0.749370 0.157 Uiso 0.8333 1 calc R U P D 1
C2PY C 0.7197(17) 0.4370(13) 0.7479(5) 0.137(5) Uani 0.8333 1 d . . P D 1
H2PY H 0.758027 0.509781 0.747002 0.164 Uiso 0.8333 1 calc R U P D 1
N1PY N 0.7197(17) 0.4370(13) 0.7479(5) 0.137(5) Uani 0.1667 1 d . . P E 2
H3PY H 0.7580(17) 0.5098(13) 0.7470(5) 0.164 Uiso 0.1667 1 d . U P F 2
N2PY N 0.7701(14) 0.3805(15) 0.7485(5) 0.131(5) Uani 0.1667 1 d . . P E 2
H4PY H 0.8428(14) 0.4149(15) 0.7494(5) 0.157 Uiso 0.1667 1 d . U P G 2

loop_
_atom_site_aniso_label
_atom_site_aniso_U_11
_atom_site_aniso_U_22
_atom_site_aniso_U_33
_atom_site_aniso_U_23
_atom_site_aniso_U_13
_atom_site_aniso_U_12
Cu1 0.01104(14) 0.01211(15) 0.02898(19) 0.00327(12) 0.00084(13) 0.00537(12)
O11 0.0136(9) 0.0126(9) 0.0408(14) 0.0060(9) 0.0011(9) 0.0045(8)
N11 0.0109(9) 0.0113(9) 0.0316(13) -0.0008(8) -0.0014(8) 0.0056(8)
N12 0.0118(9) 0.0132(10) 0.0255(11) 0.0007(8) -0.0022(8) 0.0056(8)
N13 0.0218(12) 0.0212(12) 0.0228(12) 0.0046(9) 0.0014(9) 0.0112(10)
N14 0.0211(12) 0.0215(12) 0.0239(12) 0.0021(9) 0.0016(9) 0.0117(10)
C11 0.0133(11) 0.0133(11) 0.023(2) 0.000 0.000 0.0066(5)
C12 0.0132(11) 0.0139(11) 0.0319(14) 0.0004(10) -0.0036(10) 0.0061(9)
C13 0.0134(12) 0.0128(11) 0.0339(16) 0.0011(11) -0.0032(11) 0.0040(10)
C14 0.0165(14) 0.0129(13) 0.086(3) -0.0051(16) -0.0070(17) 0.0053(11)
C15 0.0187(15) 0.0127(14) 0.113(5) -0.0074(19) -0.007(2) 0.0029(12)
C16 0.0169(14) 0.0174(14) 0.058(2) -0.0022(14) -0.0066(13) 0.0029(12)
C17 0.0148(12) 0.0169(13) 0.0351(17) 0.0053(11) -0.0045(11) 0.0037(10)
C18 0.0172(12) 0.0176(12) 0.0235(15) 0.0031(10) -0.0039(10) 0.0076(10)
C19 0.0246(15) 0.0324(16) 0.0242(15) 0.0070(12) 0.0034(11) 0.0162(13)
C110 0.0329(18) 0.053(2) 0.0234(16) 0.0066(15) -0.0013(13) 0.0277(18)
C111 0.056(3) 0.053(3) 0.028(2) 0.0147(18) 0.0025(17) 0.034(2)
C112 0.050(3) 0.042(2) 0.033(2) 0.0168(17) 0.0029(18) 0.018(2)
C113 0.0308(16) 0.0277(16) 0.0268(15) 0.0068(12) 0.0031(13) 0.0093(14)
C114 0.0296(18) 0.081(4) 0.0286(18) -0.0143(19) -0.0047(14) 0.035(2)
C115 0.046(3) 0.124(6) 0.038(2) -0.015(3) -0.001(2) 0.058(4)
C116 0.059(3) 0.068(3) 0.0259(18) -0.0022(18) 0.0069(18) 0.045(3)
C117 0.045(2) 0.038(2) 0.0269(18) -0.0054(14) 0.0069(16) 0.0152(18)
C118 0.0267(16) 0.0267(15) 0.0326(18) -0.0033(13) 0.0020(13) 0.0048(13)
Cu2 0.01014(14) 0.01095(15) 0.02730(18) 0.00200(11) 0.00082(12) 0.00488(12)
O21 0.0125(9) 0.0129(9) 0.0402(13) 0.0023(9) 0.0016(9) 0.0049(7)
N21 0.0093(9) 0.0114(9) 0.0285(12) 0.0001(8) -0.0012(8) 0.0047(8)
N22 0.0113(9) 0.0120(10) 0.0209(10) 0.0009(8) -0.0012(7) 0.0049(8)
N23 0.0174(11) 0.0179(10) 0.0219(12) 0.0018(9) 0.0047(9) 0.0073(9)
N24 0.0186(11) 0.0196(11) 0.0205(11) 0.0013(9) -0.0001(8) 0.0074(9)
C21 0.0124(11) 0.0124(11) 0.023(2) 0.000 0.000 0.0062(5)
C22 0.0133(11) 0.0112(10) 0.0230(13) 0.0001(9) -0.0011(9) 0.0056(9)
C23 0.0142(12) 0.0115(11) 0.0274(14) 0.0003(9) -0.0014(10) 0.0052(10)
C24 0.0163(14) 0.0126(13) 0.090(3) -0.0040(16) 0.0010(17) 0.0056(11)
C25 0.0197(17) 0.0139(15) 0.142(6) -0.011(2) -0.001(2) 0.0060(13)
C26 0.0155(14) 0.0157(15) 0.094(4) -0.0066(18) -0.0034(17) 0.0031(12)
C27 0.0127(12) 0.0171(13) 0.0370(18) 0.0014(12) 0.0002(11) 0.0040(10)
C28 0.0125(11) 0.0119(11) 0.0207(14) 0.0027(8) -0.0001(9) 0.0044(9)
C29 0.0245(15) 0.0322(18) 0.0259(16) -0.0073(13) 0.0063(12) 0.0034(14)
C210 0.041(2) 0.049(3) 0.032(2) -0.0141(18) 0.0120(17) 0.008(2)
C211 0.051(3) 0.063(3) 0.035(2) -0.007(2) 0.018(2) 0.030(3)
C212 0.0347(19) 0.058(3) 0.0343(19) 0.0031(18) 0.0137(16) 0.029(2)
C213 0.0234(15) 0.0401(18) 0.0275(16) 0.0035(13) 0.0061(12) 0.0199(14)
C214 0.0242(14) 0.0257(14) 0.0227(14) 0.0026(11) -0.0002(11) 0.0077(12)
C215 0.039(2) 0.041(2) 0.0211(15) 0.0108(14) 0.0004(14) 0.0097(17)
C216 0.037(2) 0.064(3) 0.028(2) 0.0103(19) -0.0067(15) 0.023(2)
C217 0.0256(17) 0.050(2) 0.0323(19) 0.0065(16) -0.0052(14) 0.0161(16)
C218 0.0181(13) 0.0302(15) 0.0236(14) 0.0027(12) -0.0026(10) 0.0091(12)
Cl1 0.097(2) 0.097(2) 0.164(5) 0.000 0.000 0.0483(10)
O11P 0.087(4) 0.087(4) 0.081(6) 0.000 0.000 0.043(2)
O12P 0.092(5) 0.106(6) 0.188(9) -0.020(6) -0.002(5) 0.066(5)
Cl2 0.0299(5) 0.0299(5) 0.0724(13) 0.000 0.000 0.0149(2)
O21P 0.116(5) 0.126(5) 0.082(4) -0.041(3) -0.045(4) 0.102(5)
O22P 0.048(2) 0.048(2) 0.063(4) 0.000 0.000 0.0242(11)
Cl3 0.0195(4) 0.0195(4) 0.117(2) 0.000 0.000 0.0098(2)
O31P 0.067(3) 0.067(3) 0.085(7) 0.000 0.000 0.0336(16)
O32P 0.037(4) 0.028(3) 0.168(11) -0.029(4) 0.019(6) 0.002(3)
O33P 0.038(6) 0.022(3) 0.052(5) -0.004(3) 0.010(3) 0.020(3)
O1W1 0.075(11) 0.103(15) 0.045(8) 0.023(8) 0.020(7) 0.064(11)
O2W1 0.025(7) 0.026(8) 0.14(3) -0.001(10) 0.023(10) 0.010(6)
O2W2 0.059(14) 0.015(8) 0.040(11) -0.013(7) -0.032(10) 0.024(9)
C1PY 0.129(12) 0.116(11) 0.129(12) 0.000(10) 0.007(9) 0.046(10)
C2PY 0.171(17) 0.112(11) 0.113(10) 0.004(8) 0.005(11) 0.060(13)
N1PY 0.171(17) 0.112(11) 0.113(10) 0.004(8) 0.005(11) 0.060(13)
N2PY 0.129(12) 0.116(11) 0.129(12) 0.000(10) 0.007(9) 0.046(10)

loop_
_atom_type_symbol
_atom_type_description
_atom_type_scat_dispersion_real
_atom_type_scat_dispersion_imag
_atom_type_scat_source
C C 0.0020 0.0010 'International Tables Vol C Tables 4.2.6.8 and 6.1.1.4'
H H 0.0000 0.0000 'International Tables Vol C Tables 4.2.6.8 and 6.1.1.4'
Cl Cl 0.1200 0.1220 'International Tables Vol C Tables 4.2.6.8 and 6.1.1.4'
Cu Cu 0.3540 1.0070 'International Tables Vol C Tables 4.2.6.8 and 6.1.1.4'
N N 0.0040 0.0020 'International Tables Vol C Tables 4.2.6.8 and 6.1.1.4'
O O 0.0080 0.0040 'International Tables Vol C Tables 4.2.6.8 and 6.1.1.4'

loop_
_geom_angle_atom_site_label_1
_geom_angle_atom_site_label_2
_geom_angle_atom_site_label_3
_geom_angle
_geom_angle_site_symmetry_1
_geom_angle_site_symmetry_3
O11 Cu1 N11 171.35(11) . 3
O11 Cu1 N12 92.40(11) . .
N11 Cu1 N12 79.46(10) 3 .
O11 Cu1 N14 88.11(12) . .
N11 Cu1 N14 95.58(11) 3 .
N12 Cu1 N14 135.04(11) . .
O11 Cu1 N13 91.35(11) . .
N11 Cu1 N13 95.56(11) 3 .
N12 Cu1 N13 123.47(11) . .
N14 Cu1 N13 101.45(11) . .
C18 O11 Cu1 128.5(2) . .
C11 N11 N12 111.3(2) . .
C11 N11 Cu1 113.26(15) . 2
N12 N11 Cu1 135.3(2) . 2
C12 N12 N11 117.9(3) . .
C12 N12 Cu1 126.1(2) . .
N11 N12 Cu1 115.95(19) . .
C19 N13 C113 118.4(3) . .
C19 N13 Cu1 118.4(2) . .
C113 N13 Cu1 123.2(2) . .
C118 N14 C114 117.8(3) . .
C118 N14 Cu1 120.7(3) . .
C114 N14 Cu1 121.4(3) . .
N11 C11 N11 119.992(11) . 2
N11 C11 N11 119.991(11) . 3
N11 C11 N11 119.991(11) 2 3
N12 C12 C13 124.4(3) . .
N12 C12 H12 117.8 . .
C13 C12 H12 117.8 . .
C14 C13 C18 119.5(3) . .
C14 C13 C12 116.6(3) . .
C18 C13 C12 123.9(3) . .
C15 C14 C13 121.5(4) . .
C15 C14 H14 119.3 . .
C13 C14 H14 119.3 . .
C14 C15 C16 119.0(4) . .
C14 C15 H15 120.5 . .
C16 C15 H15 120.5 . .
C17 C16 C15 120.7(3) . .
C17 C16 H16 119.7 . .
C15 C16 H16 119.7 . .
C16 C17 C18 121.8(3) . .
C16 C17 H17 119.1 . .
C18 C17 H17 119.1 . .
O11 C18 C17 118.5(3) . .
O11 C18 C13 123.9(3) . .
C17 C18 C13 117.5(3) . .
N13 C19 C110 123.0(3) . .
N13 C19 H19 118.5 . .
C110 C19 H19 118.5 . .
C19 C110 C111 118.0(4) . .
C19 C110 H110 121.0 . .
C111 C110 H110 121.0 . .
C112 C111 C110 119.4(4) . .
C112 C111 H111 120.3 . .
C110 C111 H111 120.3 . .
C113 C112 C111 118.6(4) . .
C113 C112 H112 120.7 . .
C111 C112 H112 120.7 . .
N13 C113 C112 122.5(4) . .
N13 C113 H113 118.7 . .
C112 C113 H113 118.7 . .
N14 C114 C115 122.1(5) . .
N14 C114 H114 118.9 . .
C115 C114 H114 118.9 . .
C116 C115 C114 118.8(5) . .
C116 C115 H115 120.6 . .
C114 C115 H115 120.6 . .
C117 C116 C115 119.4(4) . .
C117 C116 H116 120.3 . .
C115 C116 H116 120.3 . .
C116 C117 C118 119.0(4) . .
C116 C117 H117 120.5 . .
C118 C117 H117 120.5 . .
N14 C118 C117 122.7(4) . .
N14 C118 H118 118.7 . .
C117 C118 H118 118.7 . .
O21 Cu2 N21 170.74(11) . 3_665
O21 Cu2 N22 92.04(10) . .
N21 Cu2 N22 79.75(10) 3_665 .
O21 Cu2 N23 88.05(11) . .
N21 Cu2 N23 94.97(11) 3_665 .
N22 Cu2 N23 136.54(11) . .
O21 Cu2 N24 92.16(11) . .
N21 Cu2 N24 95.74(11) 3_665 .
N22 Cu2 N24 121.20(10) . .
N23 Cu2 N24 102.22(11) . .
C28 O21 Cu2 128.2(2) . .
C21 N21 N22 112.0(2) . .
C21 N21 Cu2 112.89(14) . 2_655
N22 N21 Cu2 135.1(2) . 2_655
C22 N22 N21 118.2(2) . .
C22 N22 Cu2 126.4(2) . .
N21 N22 Cu2 115.33(18) . .
C29 N23 C213 117.8(3) . .
C29 N23 Cu2 119.8(2) . .
C213 N23 Cu2 122.0(2) . .
C214 N24 C218 117.7(3) . .
C214 N24 Cu2 123.6(2) . .
C218 N24 Cu2 118.7(2) . .
N21 C21 N21 119.997(9) . 2_655
N21 C21 N21 119.994(9) . 3_665
N21 C21 N21 119.995(9) 2_655 3_665
N22 C22 C23 123.8(3) . .
N22 C22 H22 118.1 . .
C23 C22 H22 118.1 . .
C24 C23 C28 119.4(3) . .
C24 C23 C22 116.5(3) . .
C28 C23 C22 124.0(3) . .
C25 C24 C23 121.9(4) . .
C25 C24 H24 119.1 . .
C23 C24 H24 119.1 . .
C24 C25 C26 118.3(4) . .
C24 C25 H25 120.9 . .
C26 C25 H25 120.9 . .
C27 C26 C25 121.3(4) . .
C27 C26 H26 119.3 . .
C25 C26 H26 119.3 . .
C26 C27 C28 121.3(3) . .
C26 C27 H27 119.4 . .
C28 C27 H27 119.4 . .
O21 C28 C23 124.1(3) . .
O21 C28 C27 118.1(3) . .
C23 C28 C27 117.8(3) . .
N23 C29 C210 123.0(4) . .
N23 C29 H29 118.5 . .
C210 C29 H29 118.5 . .
C29 C210 C211 119.0(4) . .
C29 C210 H210 120.5 . .
C211 C210 H210 120.5 . .
C210 C211 C212 118.8(4) . .
C210 C211 H211 120.6 . .
C212 C211 H211 120.6 . .
C213 C212 C211 118.4(4) . .
C213 C212 H212 120.8 . .
C211 C212 H212 120.8 . .
N23 C213 C212 122.8(4) . .
N23 C213 H213 118.6 . .
C212 C213 H213 118.6 . .
N24 C214 C215 122.6(3) . .
N24 C214 H214 118.7 . .
C215 C214 H214 118.7 . .
C216 C215 C214 119.0(4) . .
C216 C215 H215 120.5 . .
C214 C215 H215 120.5 . .
C215 C216 C217 119.1(4) . .
C215 C216 H216 120.4 . .
C217 C216 H216 120.4 . .
C216 C217 C218 118.9(4) . .
C216 C217 H217 120.6 . .
C218 C217 H217 120.6 . .
N24 C218 C217 122.6(3) . .
N24 C218 H218 118.7 . .
C217 C218 H218 118.7 . .
O12P Cl1 O12P 108.8(6) . 3
O12P Cl1 O12P 108.8(6) . 2
O12P Cl1 O12P 108.8(6) 3 2
O12P Cl1 O11P 110.1(5) . .
O12P Cl1 O11P 110.1(5) 3 .
O12P Cl1 O11P 110.1(5) 2 .
O21P Cl2 O21P 109.4(3) . 2
O21P Cl2 O21P 109.4(3) . 3
O21P Cl2 O21P 109.4(3) 2 3
O21P Cl2 O22P 109.5(3) . .
O21P Cl2 O22P 109.5(3) 2 .
O21P Cl2 O22P 109.5(3) 3 .
O33P Cl3 O33P 116.9(3) . 2_655
O33P Cl3 O32P 80.8(5) . 2_655
O33P Cl3 O32P 37.7(5) 2_655 2_655
O33P Cl3 O32P 133.5(6) 3_665 2_655
O32P Cl3 O32P 97.9(6) . 2_655
O32P Cl3 O32P 97.9(6) . 3_665
O32P Cl3 O32P 97.9(6) 2_655 3_665
O33P Cl3 O31P 100.2(4) . .
O33P Cl3 O31P 100.2(4) 2_655 .
O33P Cl3 O31P 100.2(4) 3_665 .
O32P Cl3 O31P 119.4(5) . .
O32P Cl3 O31P 119.4(5) 2_655 .
O32P Cl3 O31P 119.4(5) 3_665 .
O2W2 O2W2 O2W2 60.001(3) 3_665 2_655
C2PY C1PY C2PY 120(2) 3_665 .
C2PY C1PY H1PY 119.9 3_665 .
C2PY C1PY H1PY 119.9 . .
C1PY C2PY C1PY 120(2) 2_655 .
C1PY C2PY H2PY 120.1 2_655 .
C1PY C2PY H2PY 120.1 . .
N2PY N1PY H3PY 120.1(13) . .
N1PY N2PY H4PY 119.9(13) . .

loop_
_geom_bond_atom_site_label_1
_geom_bond_atom_site_label_2
_geom_bond_distance
_geom_bond_site_symmetry_2
Cu1 O11 1.906(2) .
Cu1 N11 1.974(3) 3
Cu1 N12 1.987(3) .
Cu1 N14 2.131(3) .
Cu1 N13 2.184(3) .
O11 C18 1.306(4) .
N11 C11 1.350(2) .
N11 N12 1.385(3) .
N12 C12 1.297(4) .
N13 C19 1.342(4) .
N13 C113 1.346(4) .
N14 C118 1.334(5) .
N14 C114 1.334(5) .
C12 C13 1.442(4) .
C12 H12 0.9500 .
C13 C14 1.412(5) .
C13 C18 1.424(5) .
C14 C15 1.386(5) .
C14 H14 0.9500 .
C15 C16 1.399(6) .
C15 H15 0.9500 .
C16 C17 1.377(5) .
C16 H16 0.9500 .
C17 C18 1.418(4) .
C17 H17 0.9500 .
C19 C110 1.386(5) .
C19 H19 0.9500 .
C110 C111 1.393(7) .
C110 H110 0.9500 .
C111 C112 1.391(8) .
C111 H111 0.9500 .
C112 C113 1.381(6) .
C112 H112 0.9500 .
C113 H113 0.9500 .
C114 C115 1.394(6) .
C114 H114 0.9500 .
C115 C116 1.374(8) .
C115 H115 0.9500 .
C116 C117 1.347(8) .
C116 H116 0.9500 .
C117 C118 1.393(6) .
C117 H117 0.9500 .
C118 H118 0.9500 .
Cu2 O21 1.901(2) .
Cu2 N21 1.979(2) 3_665
Cu2 N22 1.989(3) .
Cu2 N23 2.119(3) .
Cu2 N24 2.175(3) .
O21 C28 1.307(4) .
N21 C21 1.348(2) .
N21 N22 1.384(3) .
N22 C22 1.295(4) .
N23 C29 1.342(5) .
N23 C213 1.347(4) .
N24 C214 1.342(4) .
N24 C218 1.352(4) .
C22 C23 1.443(4) .
C22 H22 0.9500 .
C23 C24 1.405(5) .
C23 C28 1.417(4) .
C24 C25 1.390(5) .
C24 H24 0.9500 .
C25 C26 1.397(6) .
C25 H25 0.9500 .
C26 C27 1.372(5) .
C26 H26 0.9500 .
C27 C28 1.419(4) .
C27 H27 0.9500 .
C29 C210 1.379(6) .
C29 H29 0.9500 .
C210 C211 1.379(8) .
C210 H210 0.9500 .
C211 C212 1.398(8) .
C211 H211 0.9500 .
C212 C213 1.383(5) .
C212 H212 0.9500 .
C213 H213 0.9500 .
C214 C215 1.393(5) .
C214 H214 0.9500 .
C215 C216 1.378(7) .
C215 H215 0.9500 .
C216 C217 1.380(7) .
C216 H216 0.9500 .
C217 C218 1.391(5) .
C217 H217 0.9500 .
C218 H218 0.9500 .
Cl1 O12P 1.354(8) .
Cl1 O12P 1.354(8) 3
Cl1 O12P 1.354(8) 2
Cl1 O11P 1.467(14) .
Cl2 O21P 1.413(5) .
Cl2 O21P 1.413(5) 2
Cl2 O21P 1.413(5) 3
Cl2 O22P 1.433(8) .
Cl3 O33P 1.370(7) .
Cl3 O33P 1.371(7) 2_655
Cl3 O33P 1.371(7) 3_665
Cl3 O32P 1.528(9) .
Cl3 O32P 1.528(9) 2_655
Cl3 O32P 1.528(9) 3_665
Cl3 O31P 1.535(11) .
O2W2 O2W2 1.54(3) 3_665
O2W2 O2W2 1.54(3) 2_655
C1PY C2PY 1.31(2) 3_665
C1PY C2PY 1.40(2) .
C1PY H1PY 0.9500 .
C2PY H2PY 0.9500 .
N1PY N2PY 1.40(2) .
N1PY H3PY 0.9500 .
N2PY H4PY 0.9500 .

loop_
_geom_torsion_atom_site_label_1
_geom_torsion_atom_site_label_2
_geom_torsion_atom_site_label_3
_geom_torsion_atom_site_label_4
_geom_torsion
_geom_torsion_site_symmetry_1
_geom_torsion_site_symmetry_4
C11 N11 N12 C12 -178.0(4) . .
Cu1 N11 N12 C12 -1.4(5) 2 .
C11 N11 N12 Cu1 0.0(4) . .
Cu1 N11 N12 Cu1 176.60(18) 2 .
N12 N11 C11 N11 177.8(3) . 2
Cu1 N11 C11 N11 0.4(6) 2 2
N12 N11 C11 N11 -0.3(6) . 3
Cu1 N11 C11 N11 -177.7(3) 2 3
N11 N12 C12 C13 178.1(3) . .
Cu1 N12 C12 C13 0.3(5) . .
N12 C12 C13 C14 -175.9(4) . .
N12 C12 C13 C18 2.6(6) . .
C18 C13 C14 C15 -0.4(8) . .
C12 C13 C14 C15 178.2(5) . .
C13 C14 C15 C16 -0.2(9) . .
C14 C15 C16 C17 0.8(9) . .
C15 C16 C17 C18 -0.9(7) . .
Cu1 O11 C18 C17 170.7(3) . .
Cu1 O11 C18 C13 -9.5(5) . .
C16 C17 C18 O11 -179.9(4) . .
C16 C17 C18 C13 0.3(6) . .
C14 C13 C18 O11 -179.5(4) . .
C12 C13 C18 O11 2.0(6) . .
C14 C13 C18 C17 0.3(6) . .
C12 C13 C18 C17 -178.2(3) . .
C113 N13 C19 C110 2.8(6) . .
Cu1 N13 C19 C110 -175.5(3) . .
N13 C19 C110 C111 -0.8(7) . .
C19 C110 C111 C112 -1.3(7) . .
C110 C111 C112 C113 1.3(8) . .
C19 N13 C113 C112 -2.8(6) . .
Cu1 N13 C113 C112 175.5(4) . .
C111 C112 C113 N13 0.8(8) . .
C118 N14 C114 C115 -1.8(8) . .
Cu1 N14 C114 C115 -178.0(5) . .
N14 C114 C115 C116 3.4(11) . .
C114 C115 C116 C117 -2.2(11) . .
C115 C116 C117 C118 -0.4(9) . .
C114 N14 C118 C117 -1.0(7) . .
Cu1 N14 C118 C117 175.2(4) . .
C116 C117 C118 N14 2.1(8) . .
C21 N21 N22 C22 175.1(3) . .
Cu2 N21 N22 C22 -1.4(4) 2_655 .
C21 N21 N22 Cu2 -3.0(4) . .
Cu2 N21 N22 Cu2 -179.41(18) 2_655 .
N22 N21 C21 N21 -178.6(3) . 2_655
Cu2 N21 C21 N21 -1.3(6) 2_655 2_655
N22 N21 C21 N21 2.8(6) . 3_665
Cu2 N21 C21 N21 -179.9(3) 2_655 3_665
N21 N22 C22 C23 -179.9(3) . .
Cu2 N22 C22 C23 -2.1(4) . .
N22 C22 C23 C24 174.3(4) . .
N22 C22 C23 C28 -3.5(5) . .
C28 C23 C24 C25 -0.3(8) . .
C22 C23 C24 C25 -178.2(6) . .
C23 C24 C25 C26 -0.6(10) . .
C24 C25 C26 C27 0.5(11) . .
C25 C26 C27 C28 0.5(9) . .
Cu2 O21 C28 C23 12.0(5) . .
Cu2 O21 C28 C27 -168.4(3) . .
C24 C23 C28 O21 -179.3(4) . .
C22 C23 C28 O21 -1.5(5) . .
C24 C23 C28 C27 1.2(6) . .
C22 C23 C28 C27 179.0(3) . .
C26 C27 C28 O21 179.1(4) . .
C26 C27 C28 C23 -1.3(6) . .
C213 N23 C29 C210 -0.3(7) . .
Cu2 N23 C29 C210 -173.0(4) . .
N23 C29 C210 C211 -1.5(9) . .
C29 C210 C211 C212 2.0(9) . .
C210 C211 C212 C213 -0.8(9) . .
C29 N23 C213 C212 1.5(6) . .
Cu2 N23 C213 C212 174.1(3) . .
C211 C212 C213 N23 -0.9(7) . .
C218 N24 C214 C215 4.0(6) . .
Cu2 N24 C214 C215 -174.1(3) . .
N24 C214 C215 C216 -1.5(7) . .
C214 C215 C216 C217 -1.9(8) . .
C215 C216 C217 C218 2.6(8) . .
C214 N24 C218 C217 -3.3(6) . .
Cu2 N24 C218 C217 174.9(3) . .
C216 C217 C218 N24 0.0(7) . .
C2PY C1PY C2PY C1PY 3(3) 3_665 2_655
